data_4323150
loop_
_publ_author_name
'P. Michael Boorman'
'Naomi L. Langdon'
'Vivian J. Mozol'
'Masood Parvez'
'Glenn P. A. Yap'

_publ_contact_author
;
    Masood Parvez
    Department of Chemistry
    University of Calgary
    2500 University Drive N.W.
    Calgary, Alberta, Canada T2N 1N4
;
_publ_contact_author_email ' parvez@acs.ucalgary.ca '
_publ_contact_author_fax ' (403)289-9488 '
_publ_contact_author_phone ' (403)220-5348 '
_publ_section_title
;
 Syntheses, Crystal Structures, Spectroscopic Characterization, and
 Electrochemical Studies of the Ditungsten(III) Complexes
 Cl~3~W(\m-L)~3~WCl~3~ and [Cl~3~W(\m-L)~2~(\m-Cl)WCl~3~]^-^ (L =
 1,4-Dithiane, 1,4-Thioxane, pms = Pentamethylene Sulfide). C-S Bond
 Cleavage of the Bridging Thioether(s) in Cl~3~W(\m-L)~3~WCl~3~
;
_journal_name_full 'Inorganic Chemistry'
_journal_page_first 6023
_journal_page_last 6029
_journal_paper_doi 10.1021/ic971542t
_journal_volume 37
_journal_year 1998
_chemical_formula_sum 'C16.5 H33.5 Cl6 S3 W2'
_chemical_formula_weight 908.54
_space_group_IT_number 14
_symmetry_cell_setting monoclinic
_symmetry_Int_Tables_number 14
_symmetry_space_group_name_Hall '-P 2yn'
_symmetry_space_group_name_H-M 'P 1 21/n 1'
_audit_creation_method 'by teXsan v1.7'
_cell_angle_alpha 90
_cell_angle_beta 100.46(3)
_cell_angle_gamma 90
_cell_formula_units_Z 4
_cell_length_a 11.874(4)
_cell_length_b 21.823(3)
_cell_length_c 12.545(3)
_cell_measurement_reflns_used 25
_cell_measurement_temperature 200
_cell_measurement_theta_max 10.6
_cell_measurement_theta_min 9.2
_cell_volume 3196.7(14)
_computing_cell_refinement 'MSC/AFC Diffractometer Control'
_computing_data_collection 'MSC/AFC Diffractometer Control'
_computing_data_reduction 'teXsan (MSC, 1995)'
_computing_publication_material 'teXsan (MSC, 1995)'
_computing_structure_refinement 'teXsan (MSC, 1995)'
_computing_structure_solution 'Direct methods'
_diffrn_ambient_temperature 200.2
_diffrn_measurement_device 'Rigaku AFC6S'
_diffrn_measurement_method \w-2\q
_diffrn_radiation_detector 'scintillation counter'
_diffrn_radiation_monochromator graphite
_diffrn_radiation_source 'X-ray tube'
_diffrn_radiation_type 'Mo K\a'
_diffrn_radiation_wavelength 0.7107
_diffrn_reflns_av_R_equivalents 0.105
_diffrn_reflns_limit_h_max 14
_diffrn_reflns_limit_h_min 0
_diffrn_reflns_limit_k_max 26
_diffrn_reflns_limit_k_min 0
_diffrn_reflns_limit_l_max 14
_diffrn_reflns_limit_l_min -14
_diffrn_reflns_number 6127
_diffrn_reflns_reduction_process 'Lp corrections applied'
_diffrn_reflns_theta_max 50.0
_diffrn_reflns_theta_min 2.0
_diffrn_standards_decay_% 0.00
_diffrn_standards_interval_count 200
_diffrn_standards_number 3
_exptl_absorpt_coefficient_mu 7.900
_exptl_absorpt_correction_T_max 1.000
_exptl_absorpt_correction_T_min 0.7735
_exptl_absorpt_correction_type psi-scans
_exptl_crystal_colour dark
_exptl_crystal_density_diffrn 1.888
_exptl_crystal_density_meas ?
_exptl_crystal_description prism
_exptl_crystal_F_000 1722.00
_exptl_crystal_size_max 0.35
_exptl_crystal_size_mid 0.18
_exptl_crystal_size_min 0.12
_refine_diff_density_max '1.96 (between W-atoms)'
_refine_diff_density_min -2.55
_refine_ls_extinction_method none
_refine_ls_goodness_of_fit_all 2.034
_refine_ls_goodness_of_fit_obs 2.034
_refine_ls_hydrogen_treatment noref
_refine_ls_matrix_type full
_refine_ls_number_constraints 0
_refine_ls_number_parameters 161
_refine_ls_number_reflns 2679
_refine_ls_number_restraints 0
_refine_ls_R_factor_all 0.0512
_refine_ls_R_factor_obs 0.0512
_refine_ls_shift/esd_max 0.0020
_refine_ls_shift/esd_mean 0.0070
_refine_ls_structure_factor_coef F
_refine_ls_weighting_details 'w = 1/[\s^2^(Fo)]'
_refine_ls_weighting_scheme calc
_refine_ls_wR_factor_all 0.0491
_refine_ls_wR_factor_obs 0.0491
_reflns_number_observed 2679
_reflns_number_total 5835
_reflns_observed_criterion >3.00\s(I)
_cod_data_source_file ic971542t_4.cif
_cod_data_source_block Compound_3
_cod_depositor_comments
;
The following automatic conversions were performed:

'_exptl_crystal_density_meas' value 'not measured' was changed to '?'
- the value is perceived as not measured.

Automatic conversion script
Id: cif_fix_values 3008 2015-01-20 13:52:24Z robertas 

The following automatic conversions were performed:

'_refine_ls_weighting_scheme' value 'w = 1/[\s^2^(Fo)]' was changed
to 'calc'. New tag '_refine_ls_weighting_details' was created. The
value of the new tag was set to 'w = 1/[\s^2^(Fo)]'.

Automatic conversion script
Id: cif_fix_values 3143 2015-03-26 13:38:13Z robertas 
;
_cod_original_cell_volume 3197(1)
_cod_original_sg_symbol_H-M 'P 21/n '
_cod_original_formula_sum 'C16.50 H33.50 Cl6 S3 W2 '
_cod_database_code 4323150

loop_
_symmetry_equiv_pos_as_xyz
'   +x,   +y,   +z'
1/2-x,1/2+y,1/2-z
'   -x,   -y,   -z'
1/2+x,1/2-y,1/2+z

loop_
_atom_site_aniso_label
_atom_site_aniso_U_11
_atom_site_aniso_U_22
_atom_site_aniso_U_33
_atom_site_aniso_U_12
_atom_site_aniso_U_13
_atom_site_aniso_U_23
W(1) 0.0206(6) 0.0183(6) 0.0222(6) -0.0013(5) 0.0022(4) 0.0006(5)
W(2) 0.0201(6) 0.0168(6) 0.0219(6) -0.0007(5) 0.0018(4) -0.0007(5)
Cl(1) 0.037(4) 0.031(4) 0.036(4) -0.008(3) 0.011(3) 0.002(3)
Cl(2) 0.027(4) 0.025(4) 0.044(4) 0.011(3) 0.007(3) 0.003(3)
Cl(3) 0.028(4) 0.034(4) 0.030(4) -0.003(3) -0.006(3) -0.003(3)
Cl(4) 0.031(4) 0.033(4) 0.036(4) 0.006(3) -0.002(3) -0.002(3)
Cl(5) 0.029(4) 0.035(4) 0.034(4) -0.004(3) 0.000(3) -0.002(3)
Cl(6) 0.029(4) 0.034(4) 0.038(4) 0.004(3) 0.013(3) -0.002(3)
S(1) 0.026(4) 0.016(3) 0.029(4) 0.001(3) 0.005(3) -0.002(3)
S(2) 0.023(4) 0.028(4) 0.022(3) -0.002(3) 0.003(3) 0.000(3)
S(3) 0.026(3) 0.019(3) 0.028(4) -0.003(3) 0.003(3) -0.003(3)

loop_
_atom_site_label
_atom_site_fract_x
_atom_site_fract_y
_atom_site_fract_z
_atom_site_U_iso_or_equiv
_atom_site_occupancy
_atom_site_refinement_flags
_atom_site_thermal_displace_type
_atom_site_calc_flag
_atom_site_calc_attached_atom
W(1) 0.10044(8) 0.16177(5) 0.52679(7) 0.0206(3) 1.000 . Uani d ?
W(2) 0.31377(7) 0.16680(5) 0.54346(7) 0.0199(3) 1.000 . Uani d ?
Cl(1) 0.0041(5) 0.1057(3) 0.6493(5) 0.034(2) 1.000 . Uani d ?
Cl(2) -0.0202(5) 0.2495(3) 0.5291(5) 0.032(2) 1.000 . Uani d ?
Cl(3) -0.0278(5) 0.1224(3) 0.3734(5) 0.032(2) 1.000 . Uani d ?
Cl(4) 0.4475(5) 0.1166(3) 0.6839(5) 0.034(2) 1.000 . Uani d ?
Cl(5) 0.4218(5) 0.2601(3) 0.5681(5) 0.033(2) 1.000 . Uani d ?
Cl(6) 0.4155(5) 0.1308(3) 0.4083(5) 0.033(2) 1.000 . Uani d ?
S(1) 0.2210(5) 0.2040(3) 0.6860(5) 0.024(2) 1.000 . Uani d ?
S(2) 0.1887(5) 0.2185(3) 0.3996(5) 0.025(2) 1.000 . Uani d ?
S(3) 0.2134(6) 0.0703(3) 0.5196(5) 0.025(2) 1.000 . Uani d ?
C(1) 0.223(2) 0.283(1) 0.723(2) 0.025(6) 1.000 . Uiso d ?
C(2) 0.134(2) 0.295(1) 0.798(2) 0.035(7) 1.000 . Uiso d ?
C(3) 0.161(2) 0.260(1) 0.901(2) 0.031(6) 1.000 . Uiso d ?
C(4) 0.152(2) 0.192(1) 0.884(2) 0.048(8) 1.000 . Uiso d ?
C(5) 0.241(2) 0.167(1) 0.819(2) 0.037(6) 1.000 . Uiso d ?
C(6) 0.177(2) 0.194(1) 0.259(2) 0.021(5) 1.000 . Uiso d ?
C(7) 0.259(2) 0.230(1) 0.204(2) 0.034(6) 1.000 . Uiso d ?
C(8) 0.241(2) 0.298(1) 0.205(2) 0.049(8) 1.000 . Uiso d ?
C(9) 0.262(2) 0.325(1) 0.318(2) 0.042(7) 1.000 . Uiso d ?
C(10) 0.177(2) 0.302(1) 0.384(2) 0.031(6) 1.000 . Uiso d ?
C(11) 0.226(2) 0.011(1) 0.621(2) 0.036(6) 1.000 . Uiso d ?
C(12) 0.323(3) -0.031(1) 0.608(2) 0.054(8) 1.000 . Uiso d ?
C(13) 0.292(2) -0.064(1) 0.501(2) 0.037(7) 1.000 . Uiso d ?
C(14) 0.293(2) -0.023(1) 0.409(2) 0.044(7) 1.000 . Uiso d ?
C(15) 0.197(2) 0.024(1) 0.399(2) 0.040(7) 1.000 . Uiso d ?
C(16) 0.8383 0.0625 0.0979 0.035 0.500 . Uiso d ?
C(17) 0.9746 0.0401 0.1003 0.035 0.500 . Uiso d ?
C(18) 0.9920 -0.0150 0.0413 0.035 0.500 . Uiso d ?
H(1) 0.2970 0.2939 0.7597 0.030 1.000 . Uiso c ?
H(2) 0.2036 0.3073 0.6588 0.030 1.000 . Uiso c ?
H(3) 0.1340 0.3379 0.8141 0.042 1.000 . Uiso c ?
H(4) 0.0600 0.2837 0.7608 0.042 1.000 . Uiso c ?
H(5) 0.2371 0.2698 0.9357 0.038 1.000 . Uiso c ?
H(6) 0.1092 0.2723 0.9469 0.038 1.000 . Uiso c ?
H(7) 0.1630 0.1726 0.9526 0.058 1.000 . Uiso c ?
H(8) 0.0772 0.1831 0.8453 0.058 1.000 . Uiso c ?
H(9) 0.2304 0.1236 0.8093 0.045 1.000 . Uiso c ?
H(10) 0.3160 0.1745 0.8572 0.045 1.000 . Uiso c ?
H(11) 0.1940 0.1514 0.2571 0.026 1.000 . Uiso c ?
H(12) 0.1006 0.2007 0.2215 0.026 1.000 . Uiso c ?
H(13) 0.3349 0.2209 0.2400 0.041 1.000 . Uiso c ?
H(14) 0.2500 0.2165 0.1306 0.041 1.000 . Uiso c ?
H(15) 0.2918 0.3174 0.1648 0.059 1.000 . Uiso c ?
H(16) 0.1641 0.3071 0.1720 0.059 1.000 . Uiso c ?
H(17) 0.3371 0.3149 0.3529 0.050 1.000 . Uiso c ?
H(18) 0.2552 0.3687 0.3122 0.050 1.000 . Uiso c ?
H(19) 0.1021 0.3121 0.3489 0.037 1.000 . Uiso c ?
H(20) 0.1928 0.3204 0.4537 0.037 1.000 . Uiso c ?
H(21) 0.2413 0.0293 0.6908 0.043 1.000 . Uiso c ?
H(22) 0.1571 -0.0115 0.6123 0.043 1.000 . Uiso c ?
H(23) 0.3904 -0.0073 0.6095 0.065 1.000 . Uiso c ?
H(24) 0.3344 -0.0594 0.6661 0.065 1.000 . Uiso c ?
H(25) 0.3471 -0.0957 0.4992 0.044 1.000 . Uiso c ?
H(26) 0.2184 -0.0816 0.4960 0.044 1.000 . Uiso c ?
H(27) 0.3639 -0.0018 0.4191 0.052 1.000 . Uiso c ?
H(28) 0.2834 -0.0464 0.3447 0.052 1.000 . Uiso c ?
H(29) 0.1257 0.0033 0.3886 0.049 1.000 . Uiso c ?
H(30) 0.2003 0.0494 0.3378 0.049 1.000 . Uiso c ?
H(31) 0.8379 0.0990 0.1391 0.041 0.500 . Uiso d ?
H(32) 0.8020 0.0700 0.0251 0.041 0.500 . Uiso d ?
H(33) 0.7982 0.0312 0.1280 0.041 0.500 . Uiso d ?
H(34) 1.0128 0.0726 0.0711 0.041 0.500 . Uiso d ?
H(35) 1.0089 0.0338 0.1739 0.041 0.500 . Uiso d ?
H(36) 1.0568 -0.0381 0.0743 0.041 0.500 . Uiso d ?
H(37) 0.9266 -0.0408 0.0277 0.041 0.500 . Uiso d ?

loop_
_atom_type_symbol
_atom_type_oxidation_number
_atom_type_number_in_cell
_atom_type_scat_dispersion_real
_atom_type_scat_dispersion_imag
_atom_type_scat_source
C 0 66 0.003 0.002
;International Tables for Crystallography
(1992, Vol. C, Tables 4.2.6.8 and 6.1.1.1)
;
H 0 134 0.000 0.000
;International Tables for Crystallography
(1992, Vol. C, Table 6.1.1.2)
;
Cl 0 24 0.148 0.159
;International Tables for Crystallography
(1992, Vol. C, Tables 4.2.6.8 and 6.1.1.1)
;
S 0 12 0.125 0.123
;International Tables for Crystallography
(1992, Vol. C, Tables 4.2.6.8 and 6.1.1.1)
;
W 0 8 -0.849 6.872
;International Tables for Crystallography
(1992, Vol. C, Tables 4.2.6.8 and 6.1.1.1)
;

loop_
_geom_angle_atom_site_label_1
_geom_angle_atom_site_label_2
_geom_angle_atom_site_label_3
_geom_angle
_geom_angle_site_symmetry_1
_geom_angle_site_symmetry_2
_geom_angle_site_symmetry_3
_geom_angle_publ_flag
W(2) W(1) Cl(1) 124.0(2) . . . yes
W(2) W(1) Cl(2) 124.2(2) . . . yes
W(2) W(1) Cl(3) 124.8(2) . . . yes
W(2) W(1) S(1) 58.5(1) . . . yes
W(2) W(1) S(2) 58.5(2) . . . yes
W(2) W(1) S(3) 58.6(2) . . . yes
Cl(1) W(1) Cl(2) 92.5(2) . . . yes
Cl(1) W(1) Cl(3) 91.4(2) . . . yes
Cl(1) W(1) S(1) 86.8(2) . . . yes
Cl(1) W(1) S(2) 177.5(2) . . . yes
Cl(1) W(1) S(3) 86.3(2) . . . yes
Cl(2) W(1) Cl(3) 90.1(2) . . . yes
Cl(2) W(1) S(1) 87.2(2) . . . yes
Cl(2) W(1) S(2) 86.0(2) . . . yes
Cl(2) W(1) S(3) 177.0(2) . . . yes
Cl(3) W(1) S(1) 176.7(2) . . . yes
Cl(3) W(1) S(2) 86.6(2) . . . yes
Cl(3) W(1) S(3) 87.1(2) . . . yes
S(1) W(1) S(2) 95.1(2) . . . yes
S(1) W(1) S(3) 95.5(2) . . . yes
S(2) W(1) S(3) 95.1(2) . . . yes
W(1) W(2) Cl(4) 124.3(2) . . . yes
W(1) W(2) Cl(5) 123.9(2) . . . yes
W(1) W(2) Cl(6) 124.1(2) . . . yes
W(1) W(2) S(1) 58.9(2) . . . yes
W(1) W(2) S(2) 58.7(1) . . . yes
W(1) W(2) S(3) 58.8(2) . . . yes
Cl(4) W(2) Cl(5) 91.5(2) . . . yes
Cl(4) W(2) Cl(6) 91.1(2) . . . yes
Cl(4) W(2) S(1) 86.5(2) . . . yes
Cl(4) W(2) S(2) 177.1(2) . . . yes
Cl(4) W(2) S(3) 86.5(2) . . . yes
Cl(5) W(2) Cl(6) 92.5(2) . . . yes
Cl(5) W(2) S(1) 85.7(2) . . . yes
Cl(5) W(2) S(2) 86.6(2) . . . yes
Cl(5) W(2) S(3) 177.3(2) . . . yes
Cl(6) W(2) S(1) 176.9(2) . . . yes
Cl(6) W(2) S(2) 86.8(2) . . . yes
Cl(6) W(2) S(3) 85.8(2) . . . yes
S(1) W(2) S(2) 95.5(2) . . . yes
S(1) W(2) S(3) 96.0(2) . . . yes
S(2) W(2) S(3) 95.3(2) . . . yes
W(1) S(1) W(2) 62.6(2) . . . yes
W(1) S(1) C(1) 123.9(8) . . . yes
W(1) S(1) C(5) 122.7(9) . . . yes
W(2) S(1) C(1) 122.1(8) . . . yes
W(2) S(1) C(5) 121.6(9) . . . yes
C(1) S(1) C(5) 102(1) . . . yes
W(1) S(2) W(2) 62.9(2) . . . yes
W(1) S(2) C(6) 121.5(7) . . . yes
W(1) S(2) C(10) 123.4(8) . . . yes
W(2) S(2) C(6) 121.1(7) . . . yes
W(2) S(2) C(10) 124.8(8) . . . yes
C(6) S(2) C(10) 101(1) . . . yes
W(1) S(3) W(2) 62.6(1) . . . yes
W(1) S(3) C(11) 122.9(8) . . . yes
W(1) S(3) C(15) 121.4(9) . . . yes
W(2) S(3) C(11) 124.2(9) . . . yes
W(2) S(3) C(15) 124.7(9) . . . yes
C(11) S(3) C(15) 100(1) . . . yes
S(1) C(1) C(2) 110(2) . . . yes
S(1) C(1) H(1) 109.3 . . . no
S(1) C(1) H(2) 109.3 . . . no
C(2) C(1) H(1) 109.3 . . . no
C(2) C(1) H(2) 109.3 . . . no
H(1) C(1) H(2) 109.4 . . . no
C(1) C(2) C(3) 112(2) . . . yes
C(1) C(2) H(3) 108.8 . . . no
C(1) C(2) H(4) 108.8 . . . no
C(3) C(2) H(3) 108.8 . . . no
C(3) C(2) H(4) 108.8 . . . no
H(3) C(2) H(4) 109.5 . . . no
C(2) C(3) C(4) 112(2) . . . yes
C(2) C(3) H(5) 108.7 . . . no
C(2) C(3) H(6) 108.7 . . . no
C(4) C(3) H(5) 108.8 . . . no
C(4) C(3) H(6) 108.7 . . . no
H(5) C(3) H(6) 109.4 . . . no
C(3) C(4) C(5) 113(2) . . . yes
C(3) C(4) H(7) 108.5 . . . no
C(3) C(4) H(8) 108.6 . . . no
C(5) C(4) H(7) 108.5 . . . no
C(5) C(4) H(8) 108.5 . . . no
H(7) C(4) H(8) 109.5 . . . no
S(1) C(5) C(4) 109(2) . . . yes
S(1) C(5) H(9) 109.5 . . . no
S(1) C(5) H(10) 109.5 . . . no
C(4) C(5) H(9) 109.5 . . . no
C(4) C(5) H(10) 109.5 . . . no
H(9) C(5) H(10) 109.5 . . . no
S(2) C(6) C(7) 110(2) . . . yes
S(2) C(6) H(11) 109.3 . . . no
S(2) C(6) H(12) 109.3 . . . no
C(7) C(6) H(11) 109.3 . . . no
C(7) C(6) H(12) 109.3 . . . no
H(11) C(6) H(12) 109.5 . . . no
C(6) C(7) C(8) 114(2) . . . yes
C(6) C(7) H(13) 108.4 . . . no
C(6) C(7) H(14) 108.4 . . . no
C(8) C(7) H(13) 108.4 . . . no
C(8) C(7) H(14) 108.4 . . . no
H(13) C(7) H(14) 109.5 . . . no
C(7) C(8) C(9) 113(2) . . . yes
C(7) C(8) H(15) 108.5 . . . no
C(7) C(8) H(16) 108.5 . . . no
C(9) C(8) H(15) 108.5 . . . no
C(9) C(8) H(16) 108.5 . . . no
H(15) C(8) H(16) 109.5 . . . no
C(8) C(9) C(10) 112(2) . . . yes
C(8) C(9) H(17) 108.9 . . . no
C(8) C(9) H(18) 108.9 . . . no
C(10) C(9) H(17) 108.9 . . . no
C(10) C(9) H(18) 108.9 . . . no
H(17) C(9) H(18) 109.5 . . . no
S(2) C(10) C(9) 111(2) . . . yes
S(2) C(10) H(19) 109.1 . . . no
S(2) C(10) H(20) 109.1 . . . no
C(9) C(10) H(19) 109.2 . . . no
C(9) C(10) H(20) 109.1 . . . no
H(19) C(10) H(20) 109.5 . . . no
S(3) C(11) C(12) 110(2) . . . yes
S(3) C(11) H(21) 109.4 . . . no
S(3) C(11) H(22) 109.5 . . . no
C(12) C(11) H(21) 109.5 . . . no
C(12) C(11) H(22) 109.5 . . . no
H(21) C(11) H(22) 109.5 . . . no
C(11) C(12) C(13) 109(2) . . . yes
C(11) C(12) H(23) 109.5 . . . no
C(11) C(12) H(24) 109.6 . . . no
C(13) C(12) H(23) 109.6 . . . no
C(13) C(12) H(24) 109.6 . . . no
H(23) C(12) H(24) 109.4 . . . no
C(12) C(13) C(14) 112(2) . . . yes
C(12) C(13) H(25) 108.9 . . . no
C(12) C(13) H(26) 108.9 . . . no
C(14) C(13) H(25) 109.0 . . . no
C(14) C(13) H(26) 109.0 . . . no
H(25) C(13) H(26) 109.5 . . . no
C(13) C(14) C(15) 112(2) . . . yes
C(13) C(14) H(27) 108.8 . . . no
C(13) C(14) H(28) 108.8 . . . no
C(15) C(14) H(27) 108.8 . . . no
C(15) C(14) H(28) 108.8 . . . no
H(27) C(14) H(28) 109.5 . . . no
S(3) C(15) C(14) 110(2) . . . yes
S(3) C(15) H(29) 109.3 . . . no
S(3) C(15) H(30) 109.3 . . . no
C(14) C(15) H(29) 109.4 . . . no
C(14) C(15) H(30) 109.4 . . . no
H(29) C(15) H(30) 109.5 . . . no
C(17) C(16) H(31) 109.5 . . . no
C(17) C(16) H(32) 109.5 . . . no
C(17) C(16) H(33) 109.5 . . . no
H(31) C(16) H(32) 109.5 . . . no
H(31) C(16) H(33) 109.5 . . . no
H(32) C(16) H(33) 109.5 . . . no
C(16) C(17) C(18) 117.232(2) . . . yes
C(16) C(17) H(34) 107.5 . . . no
C(16) C(17) H(35) 107.5 . . . no
C(18) C(17) H(34) 107.5 . . . no
C(18) C(17) H(35) 107.5 . . . no
H(34) C(17) H(35) 109.5 . . . no
C(17) C(18) C(18) 92.686(2) . . 3_755 yes
C(17) C(18) H(36) 113.5 . . . no
C(17) C(18) H(37) 113.5 . . . no
C(18) C(18) H(36) 113.5 3_755 . . no
C(18) C(18) H(37) 113.5 3_755 . . no
H(36) C(18) H(37) 109.5 . . . no

loop_
_geom_bond_atom_site_label_1
_geom_bond_atom_site_label_2
_geom_bond_distance
_geom_bond_site_symmetry_1
_geom_bond_site_symmetry_2
_geom_bond_publ_flag
W(1) W(2) 2.506(2) . . yes
W(1) Cl(1) 2.409(6) . . yes
W(1) Cl(2) 2.394(6) . . yes
W(1) Cl(3) 2.386(6) . . yes
W(1) S(1) 2.418(6) . . yes
W(1) S(2) 2.405(6) . . yes
W(1) S(3) 2.415(6) . . yes
W(2) Cl(4) 2.410(6) . . yes
W(2) Cl(5) 2.396(7) . . yes
W(2) Cl(6) 2.386(6) . . yes
W(2) S(1) 2.405(6) . . yes
W(2) S(2) 2.401(6) . . yes
W(2) S(3) 2.411(6) . . yes
S(1) C(1) 1.79(2) . . yes
S(1) C(5) 1.83(2) . . yes
S(2) C(6) 1.83(2) . . yes
S(2) C(10) 1.83(2) . . yes
S(3) C(11) 1.80(3) . . yes
S(3) C(15) 1.81(3) . . yes
C(1) C(2) 1.56(3) . . yes
C(1) H(1) 0.95 . . no
C(1) H(2) 0.95 . . no
C(2) C(3) 1.49(3) . . yes
C(2) H(3) 0.95 . . no
C(2) H(4) 0.95 . . no
C(3) C(4) 1.50(3) . . yes
C(3) H(5) 0.95 . . no
C(3) H(6) 0.95 . . no
C(4) C(5) 1.55(3) . . yes
C(4) H(7) 0.95 . . no
C(4) H(8) 0.95 . . no
C(5) H(9) 0.95 . . no
C(5) H(10) 0.95 . . no
C(6) C(7) 1.51(3) . . yes
C(6) H(11) 0.95 . . no
C(6) H(12) 0.95 . . no
C(7) C(8) 1.52(3) . . yes
C(7) H(13) 0.95 . . no
C(7) H(14) 0.95 . . no
C(8) C(9) 1.51(3) . . yes
C(8) H(15) 0.95 . . no
C(8) H(16) 0.95 . . no
C(9) C(10) 1.51(3) . . yes
C(9) H(17) 0.95 . . no
C(9) H(18) 0.95 . . no
C(10) H(19) 0.95 . . no
C(10) H(20) 0.95 . . no
C(11) C(12) 1.49(3) . . yes
C(11) H(21) 0.95 . . no
C(11) H(22) 0.95 . . no
C(12) C(13) 1.51(3) . . yes
C(12) H(23) 0.95 . . no
C(12) H(24) 0.95 . . no
C(13) C(14) 1.47(3) . . yes
C(13) H(25) 0.95 . . no
C(13) H(26) 0.95 . . no
C(14) C(15) 1.51(3) . . yes
C(14) H(27) 0.95 . . no
C(14) H(28) 0.95 . . no
C(15) H(29) 0.95 . . no
C(15) H(30) 0.95 . . no
C(16) C(17) 1.6860(5) . . yes
C(16) H(31) 0.95 . . no
C(16) H(32) 0.95 . . no
C(16) H(33) 0.95 . . no
C(17) C(18) 1.445 . . yes
C(17) H(34) 0.95 . . no
C(17) H(35) 0.95 . . no
C(18) C(18) 1.269 . 3_755 yes
C(18) H(36) 0.95 . . no
C(18) H(37) 0.95 . . no

loop_
_geom_torsion_atom_site_label_1
_geom_torsion_atom_site_label_2
_geom_torsion_atom_site_label_3
_geom_torsion_atom_site_label_4
_geom_torsion_site_symmetry_1
_geom_torsion_site_symmetry_2
_geom_torsion_site_symmetry_3
_geom_torsion_site_symmetry_4
_geom_torsion
_geom_torsion_publ_flag
W(1) W(2) S(1) C(1) . . . . -114.6(9) no
W(1) W(2) S(1) C(5) . . . . 113(1) no
W(1) W(2) S(2) C(6) . . . . -112.0(9) no
W(1) W(2) S(2) C(10) . . . . 113(1) no
W(1) W(2) S(3) C(11) . . . . -113(1) no
W(1) W(2) S(3) C(15) . . . . 111(1) no
W(1) S(1) W(2) Cl(4) . . . . -134.0(2) no
W(1) S(1) W(2) Cl(5) . . . . 134.3(2) no
W(1) S(1) W(2) Cl(6) . . . . -173(4) no
W(1) S(1) W(2) S(2) . . . . 48.1(2) no
W(1) S(1) W(2) S(3) . . . . -47.9(2) no
W(1) S(1) C(1) C(2) . . . . 91(2) no
W(1) S(1) C(5) C(4) . . . . -93(2) no
W(1) S(2) W(2) Cl(4) . . . . 177(4) no
W(1) S(2) W(2) Cl(5) . . . . -133.6(2) no
W(1) S(2) W(2) Cl(6) . . . . 133.8(2) no
W(1) S(2) W(2) S(1) . . . . -48.3(2) no
W(1) S(2) W(2) S(3) . . . . 48.2(2) no
W(1) S(2) C(6) C(7) . . . . -168(1) no
W(1) S(2) C(10) C(9) . . . . 167(1) no
W(1) S(3) W(2) Cl(4) . . . . 134.1(2) no
W(1) S(3) W(2) Cl(5) . . . . 175(4) no
W(1) S(3) W(2) Cl(6) . . . . -134.6(2) no
W(1) S(3) W(2) S(1) . . . . 48.0(2) no
W(1) S(3) W(2) S(2) . . . . -48.2(2) no
W(1) S(3) C(11) C(12) . . . . -166(2) no
W(1) S(3) C(15) C(14) . . . . 169(1) no
W(2) W(1) S(1) C(1) . . . . 111.9(9) no
W(2) W(1) S(1) C(5) . . . . -112(1) no
W(2) W(1) S(2) C(6) . . . . 111.6(9) no
W(2) W(1) S(2) C(10) . . . . -115(1) no
W(2) W(1) S(3) C(11) . . . . 115(1) no
W(2) W(1) S(3) C(15) . . . . -116(1) no
W(2) S(1) W(1) Cl(1) . . . . 133.7(2) no
W(2) S(1) W(1) Cl(2) . . . . -133.6(2) no
W(2) S(1) W(1) Cl(3) . . . . -169(4) no
W(2) S(1) W(1) S(2) . . . . -47.9(2) no
W(2) S(1) W(1) S(3) . . . . 47.7(2) no
W(2) S(1) C(1) C(2) . . . . 167(1) no
W(2) S(1) C(5) C(4) . . . . -168(1) no
W(2) S(2) W(1) Cl(1) . . . . -173(5) no
W(2) S(2) W(1) Cl(2) . . . . 134.7(2) no
W(2) S(2) W(1) Cl(3) . . . . -134.9(2) no
W(2) S(2) W(1) S(1) . . . . 47.9(2) no
W(2) S(2) W(1) S(3) . . . . -48.1(2) no
W(2) S(2) C(6) C(7) . . . . -93(2) no
W(2) S(2) C(10) C(9) . . . . 89(2) no
W(2) S(3) W(1) Cl(1) . . . . -134.0(2) no
W(2) S(3) W(1) Cl(2) . . . . 159(4) no
W(2) S(3) W(1) Cl(3) . . . . 134.4(2) no
W(2) S(3) W(1) S(1) . . . . -47.6(2) no
W(2) S(3) W(1) S(2) . . . . 48.0(2) no
W(2) S(3) C(11) C(12) . . . . -89(2) no
W(2) S(3) C(15) C(14) . . . . 93(2) no
Cl(1) W(1) W(2) Cl(4) . . . . -0.2(3) no
Cl(1) W(1) W(2) Cl(5) . . . . -119.8(3) no
Cl(1) W(1) W(2) Cl(6) . . . . 119.0(3) no
Cl(1) W(1) W(2) S(1) . . . . -60.5(3) no
Cl(1) W(1) W(2) S(2) . . . . 179.6(3) no
Cl(1) W(1) W(2) S(3) . . . . 59.9(3) no
Cl(1) W(1) S(1) C(1) . . . . -114.4(9) no
Cl(1) W(1) S(1) C(5) . . . . 22(1) no
Cl(1) W(1) S(2) C(6) . . . . -61(5) no
Cl(1) W(1) S(2) C(10) . . . . 72(5) no
Cl(1) W(1) S(3) C(11) . . . . -19(1) no
Cl(1) W(1) S(3) C(15) . . . . 110(1) no
Cl(2) W(1) W(2) Cl(4) . . . . 121.2(3) no
Cl(2) W(1) W(2) Cl(5) . . . . 1.6(2) no
Cl(2) W(1) W(2) Cl(6) . . . . -119.5(3) no
Cl(2) W(1) W(2) S(1) . . . . 60.9(2) no
Cl(2) W(1) W(2) S(2) . . . . -58.9(3) no
Cl(2) W(1) W(2) S(3) . . . . -178.7(2) no
Cl(2) W(1) S(1) C(1) . . . . -21.7(9) no
Cl(2) W(1) S(1) C(5) . . . . 115(1) no
Cl(2) W(1) S(2) C(6) . . . . -113.7(9) no
Cl(2) W(1) S(2) C(10) . . . . 19(1) no
Cl(2) W(1) S(3) C(11) . . . . -87(4) no
Cl(2) W(1) S(3) C(15) . . . . 43(4) no
Cl(3) W(1) W(2) Cl(4) . . . . -120.5(2) no
Cl(3) W(1) W(2) Cl(5) . . . . 119.9(3) no
Cl(3) W(1) W(2) Cl(6) . . . . -1.2(3) no
Cl(3) W(1) W(2) S(1) . . . . 179.2(3) no
Cl(3) W(1) W(2) S(2) . . . . 59.4(3) no
Cl(3) W(1) W(2) S(3) . . . . -60.3(3) no
Cl(3) W(1) S(1) C(1) . . . . -57(4) no
Cl(3) W(1) S(1) C(5) . . . . 80(4) no
Cl(3) W(1) S(2) C(6) . . . . -23.3(9) no
Cl(3) W(1) S(2) C(10) . . . . 110(1) no
Cl(3) W(1) S(3) C(11) . . . . -111(1) no
Cl(3) W(1) S(3) C(15) . . . . 19(1) no
Cl(4) W(2) W(1) S(1) . . . . 60.3(3) no
Cl(4) W(2) W(1) S(2) . . . . -179.8(3) no
Cl(4) W(2) W(1) S(3) . . . . -60.1(3) no
Cl(4) W(2) S(1) C(1) . . . . 111.4(9) no
Cl(4) W(2) S(1) C(5) . . . . -21(1) no
Cl(4) W(2) S(2) C(6) . . . . 65(5) no
Cl(4) W(2) S(2) C(10) . . . . -69(5) no
Cl(4) W(2) S(3) C(11) . . . . 21(1) no
Cl(4) W(2) S(3) C(15) . . . . -115(1) no
Cl(5) W(2) W(1) S(1) . . . . -59.3(2) no
Cl(5) W(2) W(1) S(2) . . . . 60.5(3) no
Cl(5) W(2) W(1) S(3) . . . . -179.7(2) no
Cl(5) W(2) S(1) C(1) . . . . 19.7(9) no
Cl(5) W(2) S(1) C(5) . . . . -112(1) no
Cl(5) W(2) S(2) C(6) . . . . 114.4(8) no
Cl(5) W(2) S(2) C(10) . . . . -20.2(9) no
Cl(5) W(2) S(3) C(11) . . . . 63(5) no
Cl(5) W(2) S(3) C(15) . . . . -74(5) no
Cl(6) W(2) W(1) S(1) . . . . 179.6(3) no
Cl(6) W(2) W(1) S(2) . . . . -60.6(3) no
Cl(6) W(2) W(1) S(3) . . . . 59.1(3) no
Cl(6) W(2) S(1) C(1) . . . . 72(4) no
Cl(6) W(2) S(1) C(5) . . . . -60(4) no
Cl(6) W(2) S(2) C(6) . . . . 21.7(8) no
Cl(6) W(2) S(2) C(10) . . . . -113(1) no
Cl(6) W(2) S(3) C(11) . . . . 113(1) no
Cl(6) W(2) S(3) C(15) . . . . -24(1) no
S(1) W(1) W(2) S(2) . . . . -119.9(2) no
S(1) W(1) W(2) S(3) . . . . 120.4(2) no
S(1) W(1) S(2) C(6) . . . . 159.5(9) no
S(1) W(1) S(2) C(10) . . . . -68(1) no
S(1) W(1) S(3) C(11) . . . . 67(1) no
S(1) W(1) S(3) C(15) . . . . -163(1) no
S(1) W(2) W(1) S(2) . . . . 119.9(2) no
S(1) W(2) W(1) S(3) . . . . -120.4(2) no
S(1) W(2) S(2) C(6) . . . . -160.3(8) no
S(1) W(2) S(2) C(10) . . . . 65(1) no
S(1) W(2) S(3) C(11) . . . . -65(1) no
S(1) W(2) S(3) C(15) . . . . 159(1) no
S(1) C(1) C(2) C(3) . . . . 62(2) no
S(1) C(5) C(4) C(3) . . . . -59(3) no
S(2) W(1) W(2) S(3) . . . . -119.7(2) no
S(2) W(1) S(1) C(1) . . . . 64.0(9) no
S(2) W(1) S(1) C(5) . . . . -160(1) no
S(2) W(1) S(3) C(11) . . . . 163(1) no
S(2) W(1) S(3) C(15) . . . . -68(1) no
S(2) W(2) W(1) S(3) . . . . 119.7(2) no
S(2) W(2) S(1) C(1) . . . . -66.5(9) no
S(2) W(2) S(1) C(5) . . . . 161(1) no
S(2) W(2) S(3) C(11) . . . . -161(1) no
S(2) W(2) S(3) C(15) . . . . 63(1) no
S(2) C(6) C(7) C(8) . . . . -58(2) no
S(2) C(10) C(9) C(8) . . . . 61(3) no
S(3) W(1) S(1) C(1) . . . . 159.6(9) no
S(3) W(1) S(1) C(5) . . . . -64(1) no
S(3) W(1) S(2) C(6) . . . . 63.5(9) no
S(3) W(1) S(2) C(10) . . . . -164(1) no
S(3) W(2) S(1) C(1) . . . . -162.4(9) no
S(3) W(2) S(1) C(5) . . . . 65(1) no
S(3) W(2) S(2) C(6) . . . . -63.8(9) no
S(3) W(2) S(2) C(10) . . . . 162(1) no
S(3) C(11) C(12) C(13) . . . . -66(2) no
S(3) C(15) C(14) C(13) . . . . 60(3) no
C(1) S(1) C(5) C(4) . . . . 52(2) no
C(1) C(2) C(3) C(4) . . . . -65(3) no
C(2) C(1) S(1) C(5) . . . . -53(2) no
C(2) C(3) C(4) C(5) . . . . 65(3) no
C(6) S(2) C(10) C(9) . . . . -52(2) no
C(6) C(7) C(8) C(9) . . . . 64(3) no
C(7) C(6) S(2) C(10) . . . . 50(2) no
C(7) C(8) C(9) C(10) . . . . -64(3) no
C(11) S(3) C(15) C(14) . . . . -52(2) no
C(11) C(12) C(13) C(14) . . . . 70(3) no
C(12) C(11) S(3) C(15) . . . . 56(2) no
C(12) C(13) C(14) C(15) . . . . -67(3) no
C(16) C(17) C(18) C(18) . . . 3_755 96.539(6) no
C(17) C(18) C(18) C(17) . . 3_755 3_755 -180.0 no
